data_1546149
loop_
_publ_author_name
'Kachi-Terajima, Chihiro'
'Ishii, Rikako'
'Tojo, Yoshiaki'
'Fukuda, Masato'
'Kitagawa, Yasutaka'
'Asaoka, Mizuki'
'Miyasaka, Hitoshi'

_publ_section_title
;
 Ferromagnetic Exchange Coupling in a Family of MnIII Salen-Type
 Schiff-Base Out-of-Plane Dimers
;
_journal_name_full 'The Journal of Physical Chemistry C'
_journal_paper_doi 10.1021/acs.jpcc.7b03336
_journal_year 2017
_chemical_formula_moiety 'C21 H20 Br2 Mn N3 O2 S'
_chemical_formula_sum 'C21 H20 Br2 Mn N3 O2 S'
_chemical_formula_weight 593.21
_space_group_IT_number 14
_symmetry_cell_setting monoclinic
_symmetry_Int_Tables_number 14
_symmetry_space_group_name_Hall '-P 2yn'
_symmetry_space_group_name_H-M 'P 1 21/n 1'
_atom_sites_solution_hydrogens geom
_atom_sites_solution_primary direct
_atom_sites_solution_secondary difmap
_cell_angle_alpha 90.0000
_cell_angle_beta 97.917(8)
_cell_angle_gamma 90.0000
_cell_formula_units_Z 4
_cell_length_a 8.428(6)
_cell_length_b 14.100(9)
_cell_length_c 19.038(13)
_cell_measurement_reflns_used 4332
_cell_measurement_temperature 103
_cell_measurement_theta_max 31.00
_cell_measurement_theta_min 3.09
_cell_volume 2241(3)
_computing_cell_refinement CrystalClear
_computing_data_collection 'CrystalClear (Rigaku Corp., 2000)'
_computing_data_reduction CrystalClear
_computing_molecular_graphics 'CrystalStructure 4.0'
_computing_publication_material 'CrystalStructure 4.0 (Rigaku, 2010)'
_computing_structure_refinement 'SHELXL97 (Sheldrick, 2008)'
_computing_structure_solution 'DIRDIF99-PATTY (Gould, et al., 1999)'
_diffrn_ambient_temperature 103
_diffrn_detector_area_resol_mean 7.314
_diffrn_measured_fraction_theta_full 0.998
_diffrn_measured_fraction_theta_max 0.998
_diffrn_measurement_device_type 'Rigaku Saturn70'
_diffrn_measurement_method \w
_diffrn_radiation_type 'Mo K\a'
_diffrn_radiation_wavelength 0.71070
_diffrn_reflns_av_R_equivalents 0.0563
_diffrn_reflns_limit_h_max 10
_diffrn_reflns_limit_h_min -10
_diffrn_reflns_limit_k_max 16
_diffrn_reflns_limit_k_min -15
_diffrn_reflns_limit_l_max 22
_diffrn_reflns_limit_l_min -22
_diffrn_reflns_number 15157
_diffrn_reflns_theta_full 25.00
_diffrn_reflns_theta_max 25.00
_diffrn_standards_number 0
_exptl_absorpt_coefficient_mu 4.282
_exptl_absorpt_correction_T_max 0.652
_exptl_absorpt_correction_T_min 0.553
_exptl_absorpt_correction_type multi-scan
_exptl_absorpt_process_details 'REQAB (Rigaku, 1998)'
_exptl_crystal_colour brown
_exptl_crystal_density_diffrn 1.758
_exptl_crystal_density_method 'not measured'
_exptl_crystal_description prism
_exptl_crystal_F_000 1176.00
_exptl_crystal_size_max 0.200
_exptl_crystal_size_mid 0.100
_exptl_crystal_size_min 0.100
_refine_diff_density_max 0.810
_refine_diff_density_min -0.790
_refine_ls_extinction_method none
_refine_ls_goodness_of_fit_ref 1.099
_refine_ls_hydrogen_treatment constr
_refine_ls_number_parameters 271
_refine_ls_number_reflns 3928
_refine_ls_number_restraints 0
_refine_ls_R_factor_gt 0.0505
_refine_ls_shift/su_max 0.000
_refine_ls_structure_factor_coef Fsqd
_refine_ls_weighting_details 'w = 1/[\s^2^(Fo^2^)+(0.0355P)^2^+6.4276P] where P=(Fo^2^+2Fc^2^)/3'
_refine_ls_weighting_scheme calc
_refine_ls_wR_factor_ref 0.1075
_reflns_number_gt 2838
_reflns_number_total 3929
_reflns_threshold_expression F^2^>2.0\s(F^2^)
_cod_data_source_file jp7b03336_si_010.cif
_cod_data_source_block Mn5-BrsaltmenNCSdimer
_cod_database_code 1546149

loop_
_symmetry_equiv_pos_site_id
_symmetry_equiv_pos_as_xyz
1 +X,+Y,+Z
2 1/2-X,1/2+Y,1/2-Z
3 -X,-Y,-Z
4 1/2+X,1/2-Y,1/2+Z

loop_
_atom_site_label
_atom_site_type_symbol
_atom_site_fract_x
_atom_site_fract_y
_atom_site_fract_z
_atom_site_U_iso_or_equiv
_atom_site_adp_type
_atom_site_occupancy
_atom_site_symmetry_multiplicity
_atom_site_calc_flag
_atom_site_refinement_flags
Br(1) Br 0.39053(7) 0.41507(5) 0.85994(3) 0.02675(18) Uani 1.0 4 d .
Br(2) Br 1.01646(7) 0.41162(5) 0.18781(3) 0.02715(18) Uani 1.0 4 d .
Mn(1) Mn 0.59546(10) 0.39086(6) 0.50195(4) 0.0158(2) Uani 1.0 4 d .
S(1) S 0.99829(18) 0.22842(12) 0.67131(9) 0.0285(4) Uani 1.0 4 d .
O(1) O 0.5787(5) 0.4861(3) 0.57114(19) 0.0173(9) Uani 1.0 4 d .
O(2) O 0.7587(5) 0.4558(3) 0.46498(19) 0.0177(9) Uani 1.0 4 d .
N(1) N 0.4087(6) 0.3200(3) 0.5293(3) 0.0141(10) Uani 1.0 4 d .
N(2) N 0.5584(5) 0.3012(3) 0.4211(3) 0.0147(10) Uani 1.0 4 d .
N(3) N 0.7607(6) 0.3095(4) 0.5724(3) 0.0248(12) Uani 1.0 4 d .
C(1) C 0.5444(7) 0.4639(4) 0.6360(3) 0.0169(13) Uani 1.0 4 d .
C(2) C 0.6077(7) 0.5188(4) 0.6941(3) 0.0185(13) Uani 1.0 4 d .
C(3) C 0.5671(7) 0.5024(4) 0.7603(3) 0.0175(13) Uani 1.0 4 d .
C(4) C 0.4556(7) 0.4328(4) 0.7693(3) 0.0175(13) Uani 1.0 4 d .
C(5) C 0.3900(7) 0.3779(4) 0.7135(3) 0.0180(13) Uani 1.0 4 d .
C(6) C 0.4371(7) 0.3909(4) 0.6466(3) 0.0172(13) Uani 1.0 4 d .
C(7) C 0.3651(7) 0.3292(4) 0.5910(3) 0.0156(12) Uani 1.0 4 d .
C(8) C 0.3165(7) 0.2576(4) 0.4739(3) 0.0150(12) Uani 1.0 4 d .
C(9) C 0.1932(7) 0.3210(4) 0.4319(3) 0.0214(14) Uani 1.0 4 d .
C(10) C 0.2319(7) 0.1767(4) 0.5070(3) 0.0207(14) Uani 1.0 4 d .
C(11) C 0.4474(7) 0.2196(4) 0.4303(3) 0.0189(13) Uani 1.0 4 d .
C(12) C 0.5514(7) 0.1427(4) 0.4705(4) 0.0256(15) Uani 1.0 4 d .
C(13) C 0.3689(8) 0.1804(5) 0.3583(4) 0.0281(15) Uani 1.0 4 d .
C(14) C 0.6323(7) 0.3060(4) 0.3665(3) 0.0186(13) Uani 1.0 4 d .
C(15) C 0.7524(7) 0.3732(4) 0.3546(3) 0.0156(12) Uani 1.0 4 d .
C(16) C 0.8151(7) 0.3659(4) 0.2900(3) 0.0169(13) Uani 1.0 4 d .
C(17) C 0.9331(7) 0.4259(4) 0.2749(3) 0.0170(13) Uani 1.0 4 d .
C(18) C 0.9911(7) 0.4964(4) 0.3226(3) 0.0208(13) Uani 1.0 4 d .
C(19) C 0.9329(7) 0.5051(4) 0.3866(3) 0.0173(13) Uani 1.0 4 d .
C(20) C 0.8128(7) 0.4437(4) 0.4038(3) 0.0172(13) Uani 1.0 4 d .
C(21) C 0.8595(7) 0.2762(4) 0.6144(3) 0.0196(13) Uani 1.0 4 d .
H(2) H 0.6803 0.5685 0.6876 0.0221 Uiso 1.0 4 calc R
H(3) H 0.6150 0.5385 0.7997 0.0209 Uiso 1.0 4 calc R
H(5) H 0.3125 0.3311 0.7202 0.0216 Uiso 1.0 4 calc R
H(7) H 0.2771 0.2918 0.6009 0.0187 Uiso 1.0 4 calc R
H(9A) H 0.2382 0.3481 0.3916 0.0257 Uiso 1.0 4 calc R
H(9B) H 0.1639 0.3722 0.4624 0.0257 Uiso 1.0 4 calc R
H(9C) H 0.0978 0.2836 0.4145 0.0257 Uiso 1.0 4 calc R
H(10A) H 0.1242 0.1972 0.5143 0.0249 Uiso 1.0 4 calc R
H(10B) H 0.2933 0.1595 0.5527 0.0249 Uiso 1.0 4 calc R
H(10C) H 0.2240 0.1217 0.4753 0.0249 Uiso 1.0 4 calc R
H(12A) H 0.5534 0.1520 0.5216 0.0308 Uiso 1.0 4 calc R
H(12B) H 0.6607 0.1470 0.4586 0.0308 Uiso 1.0 4 calc R
H(12C) H 0.5067 0.0801 0.4570 0.0308 Uiso 1.0 4 calc R
H(13A) H 0.4354 0.1294 0.3431 0.0337 Uiso 1.0 4 calc R
H(13B) H 0.3592 0.2314 0.3229 0.0337 Uiso 1.0 4 calc R
H(13C) H 0.2623 0.1556 0.3630 0.0337 Uiso 1.0 4 calc R
H(14) H 0.6041 0.2601 0.3304 0.0223 Uiso 1.0 4 calc R
H(16) H 0.7749 0.3188 0.2565 0.0203 Uiso 1.0 4 calc R
H(18) H 1.0713 0.5388 0.3111 0.0250 Uiso 1.0 4 calc R
H(19) H 0.9744 0.5529 0.4193 0.0208 Uiso 1.0 4 calc R

loop_
_atom_site_aniso_label
_atom_site_aniso_U_11
_atom_site_aniso_U_22
_atom_site_aniso_U_33
_atom_site_aniso_U_12
_atom_site_aniso_U_13
_atom_site_aniso_U_23
Br(1) 0.0279(4) 0.0361(4) 0.0171(4) -0.0043(3) 0.0063(3) 0.0011(3)
Br(2) 0.0239(4) 0.0391(4) 0.0198(4) -0.0083(3) 0.0075(3) -0.0059(3)
Mn(1) 0.0148(5) 0.0172(5) 0.0151(5) -0.0014(4) 0.0007(4) -0.0002(4)
S(1) 0.0212(8) 0.0317(10) 0.0301(10) -0.0010(7) -0.0057(7) 0.0134(7)
O(1) 0.019(2) 0.019(2) 0.013(2) -0.0036(17) -0.0009(17) -0.0000(16)
O(2) 0.020(2) 0.018(2) 0.014(2) -0.0042(17) 0.0019(18) -0.0018(16)
N(1) 0.016(3) 0.012(3) 0.013(3) -0.000(2) -0.003(2) 0.0025(19)
N(2) 0.013(3) 0.013(3) 0.016(3) -0.0021(19) -0.003(2) 0.0024(19)
N(3) 0.021(3) 0.025(3) 0.026(3) -0.003(3) -0.005(3) 0.004(3)
C(1) 0.013(3) 0.021(4) 0.016(3) 0.006(3) -0.000(3) 0.000(3)
C(2) 0.015(3) 0.018(4) 0.022(4) -0.003(3) -0.000(3) 0.000(3)
C(3) 0.017(3) 0.020(4) 0.013(3) 0.005(3) -0.006(3) 0.003(3)
C(4) 0.021(3) 0.021(4) 0.010(3) 0.005(3) 0.003(3) 0.002(3)
C(5) 0.017(3) 0.019(3) 0.018(3) 0.002(3) 0.002(3) -0.000(3)
C(6) 0.013(3) 0.017(3) 0.020(3) -0.005(3) -0.003(3) 0.000(3)
C(7) 0.010(3) 0.013(3) 0.023(4) 0.002(3) -0.001(3) 0.005(3)
C(8) 0.016(3) 0.015(3) 0.014(3) -0.003(3) -0.001(3) 0.000(3)
C(9) 0.022(4) 0.021(4) 0.019(4) -0.002(3) -0.009(3) 0.001(3)
C(10) 0.023(4) 0.020(4) 0.018(4) -0.004(3) -0.002(3) 0.005(3)
C(11) 0.019(3) 0.017(3) 0.019(3) -0.009(3) -0.003(3) -0.001(3)
C(12) 0.026(4) 0.014(4) 0.039(4) 0.003(3) 0.012(3) 0.004(3)
C(13) 0.031(4) 0.026(4) 0.028(4) -0.010(3) 0.006(3) -0.008(3)
C(14) 0.019(3) 0.016(3) 0.019(4) 0.000(3) -0.004(3) -0.006(3)
C(15) 0.018(3) 0.009(3) 0.019(3) 0.000(3) -0.001(3) 0.002(3)
C(16) 0.019(3) 0.013(3) 0.016(3) 0.001(3) -0.005(3) 0.001(3)
C(17) 0.015(3) 0.024(4) 0.011(3) 0.002(3) -0.002(3) 0.002(3)
C(18) 0.015(3) 0.019(4) 0.028(4) -0.002(3) 0.000(3) 0.000(3)
C(19) 0.014(3) 0.015(3) 0.021(4) 0.001(3) -0.003(3) -0.002(3)
C(20) 0.016(3) 0.009(3) 0.026(4) 0.003(3) -0.001(3) 0.004(3)
C(21) 0.019(3) 0.019(4) 0.021(4) -0.005(3) 0.003(3) -0.003(3)

loop_
_atom_type_symbol
_atom_type_description
_atom_type_scat_dispersion_real
_atom_type_scat_dispersion_imag
_atom_type_scat_source
C C 0.0033 0.0016
;
International Tables for Crystallography
(1992, Vol. C, Tables 4.2.6.8 and 6.1.1.4)
;
H H 0.0000 0.0000
;
International Tables for Crystallography
(1992, Vol. C, Table 6.1.1.4)
;
N N 0.0061 0.0033
;
International Tables for Crystallography
(1992, Vol. C, Tables 4.2.6.8 and 6.1.1.4)
;
O O 0.0106 0.0060
;
International Tables for Crystallography
(1992, Vol. C, Tables 4.2.6.8 and 6.1.1.4)
;
Mn Mn 0.3368 0.7283
;
International Tables for Crystallography
(1992, Vol. C, Tables 4.2.6.8 and 6.1.1.4)
;
Br Br -0.2901 2.4595
;
International Tables for Crystallography
(1992, Vol. C, Tables 4.2.6.8 and 6.1.1.4)
;
S S 0.1246 0.1234
;
International Tables for Crystallography
(1992, Vol. C, Tables 4.2.6.8 and 6.1.1.4)
;

loop_
_geom_angle_atom_site_label_1
_geom_angle_atom_site_label_2
_geom_angle_atom_site_label_3
_geom_angle
_geom_angle_publ_flag
_geom_angle_site_symmetry_1
_geom_angle_site_symmetry_3
O(1) Mn(1) O(1) 78.80(15) yes . 3_666
O(1) Mn(1) O(2) 92.49(17) yes . .
O(1) Mn(1) N(1) 92.06(18) yes . .
O(1) Mn(1) N(2) 165.92(17) yes . .
O(1) Mn(1) N(3) 92.78(19) yes . .
O(1) Mn(1) O(2) 81.93(15) yes 3_666 .
O(1) Mn(1) N(1) 93.88(16) yes 3_666 .
O(1) Mn(1) N(2) 89.59(16) yes 3_666 .
O(1) Mn(1) N(3) 169.84(16) yes 3_666 .
O(2) Mn(1) N(1) 173.10(17) yes . .
O(2) Mn(1) N(2) 93.75(18) yes . .
O(2) Mn(1) N(3) 92.86(19) yes . .
N(1) Mn(1) N(2) 80.69(19) yes . .
N(1) Mn(1) N(3) 92.1(2) yes . .
N(2) Mn(1) N(3) 99.49(19) yes . .
Mn(1) O(1) Mn(1) 101.20(15) yes . 3_666
Mn(1) O(1) C(1) 121.3(4) yes . .
Mn(1) O(1) C(1) 118.5(4) yes 3_666 .
Mn(1) O(2) C(20) 129.1(4) yes . .
Mn(1) N(1) C(7) 121.6(4) yes . .
Mn(1) N(1) C(8) 117.3(4) yes . .
C(7) N(1) C(8) 121.0(5) yes . .
Mn(1) N(2) C(11) 115.5(4) yes . .
Mn(1) N(2) C(14) 123.5(4) yes . .
C(11) N(2) C(14) 120.7(5) yes . .
Mn(1) N(3) C(21) 171.1(5) yes . .
O(1) C(1) C(2) 119.5(5) yes . .
O(1) C(1) C(6) 121.9(5) yes . .
C(2) C(1) C(6) 118.4(6) yes . .
C(1) C(2) C(3) 121.3(6) yes . .
C(2) C(3) C(4) 119.6(5) yes . .
Br(1) C(4) C(3) 119.5(4) yes . .
Br(1) C(4) C(5) 119.7(5) yes . .
C(3) C(4) C(5) 120.8(6) yes . .
C(4) C(5) C(6) 120.0(6) yes . .
C(1) C(6) C(5) 119.8(5) yes . .
C(1) C(6) C(7) 123.5(6) yes . .
C(5) C(6) C(7) 116.6(5) yes . .
N(1) C(7) C(6) 126.1(5) yes . .
N(1) C(8) C(9) 106.0(5) yes . .
N(1) C(8) C(10) 111.8(5) yes . .
N(1) C(8) C(11) 103.9(4) yes . .
C(9) C(8) C(10) 109.5(5) yes . .
C(9) C(8) C(11) 113.9(5) yes . .
C(10) C(8) C(11) 111.6(5) yes . .
N(2) C(11) C(8) 107.1(5) yes . .
N(2) C(11) C(12) 106.0(5) yes . .
N(2) C(11) C(13) 111.6(5) yes . .
C(8) C(11) C(12) 112.0(5) yes . .
C(8) C(11) C(13) 110.3(5) yes . .
C(12) C(11) C(13) 109.7(5) yes . .
N(2) C(14) C(15) 126.7(5) yes . .
C(14) C(15) C(16) 116.8(5) yes . .
C(14) C(15) C(20) 124.0(6) yes . .
C(16) C(15) C(20) 119.1(5) yes . .
C(15) C(16) C(17) 120.7(5) yes . .
Br(2) C(17) C(16) 119.0(4) yes . .
Br(2) C(17) C(18) 120.5(5) yes . .
C(16) C(17) C(18) 120.5(6) yes . .
C(17) C(18) C(19) 120.3(6) yes . .
C(18) C(19) C(20) 120.4(5) yes . .
O(2) C(20) C(15) 122.7(5) yes . .
O(2) C(20) C(19) 118.3(5) yes . .
C(15) C(20) C(19) 118.9(6) yes . .
S(1) C(21) N(3) 178.7(6) yes . .

loop_
_geom_bond_atom_site_label_1
_geom_bond_atom_site_label_2
_geom_bond_distance
_geom_bond_publ_flag
_geom_bond_site_symmetry_2
Br(1) C(4) 1.897(6) yes .
Br(2) C(17) 1.899(6) yes .
Mn(1) O(1) 1.900(4) yes .
Mn(1) O(1) 2.557(4) yes 3_666
Mn(1) O(2) 1.869(4) yes .
Mn(1) N(1) 1.993(5) yes .
Mn(1) N(2) 1.983(5) yes .
Mn(1) N(3) 2.131(5) yes .
S(1) C(21) 1.627(6) yes .
O(1) C(1) 1.343(7) yes .
O(2) C(20) 1.318(8) yes .
N(1) C(7) 1.285(8) yes .
N(1) C(8) 1.506(7) yes .
N(2) C(11) 1.509(8) yes .
N(2) C(14) 1.284(8) yes .
N(3) C(21) 1.170(8) yes .
C(1) C(2) 1.394(8) yes .
C(1) C(6) 1.404(8) yes .
C(2) C(3) 1.370(9) yes .
C(3) C(4) 1.386(8) yes .
C(4) C(5) 1.368(8) yes .
C(5) C(6) 1.396(8) yes .
C(6) C(7) 1.438(8) yes .
C(8) C(9) 1.513(8) yes .
C(8) C(10) 1.526(8) yes .
C(8) C(11) 1.564(9) yes .
C(11) C(12) 1.531(8) yes .
C(11) C(13) 1.540(8) yes .
C(14) C(15) 1.428(8) yes .
C(15) C(16) 1.406(9) yes .
C(15) C(20) 1.413(8) yes .
C(16) C(17) 1.366(8) yes .
C(17) C(18) 1.388(8) yes .
C(18) C(19) 1.381(9) yes .
C(19) C(20) 1.405(8) yes .

loop_
_geom_contact_atom_site_label_1
_geom_contact_atom_site_label_2
_geom_contact_distance
_geom_contact_publ_flag
_geom_contact_site_symmetry_2
S(1) C(3) 3.515(6) no 2_646
S(1) C(16) 3.513(6) no 4_555
C(2) C(18) 3.446(9) no 3_766
C(3) S(1) 3.515(6) no 2_656
C(9) C(18) 3.518(8) no 1_455
C(9) C(19) 3.432(8) no 1_455
C(16) S(1) 3.513(6) no 4_454
C(18) C(2) 3.446(9) no 3_766
C(18) C(9) 3.518(8) no 1_655
C(18) C(21) 3.590(9) no 3_766
C(19) C(9) 3.432(8) no 1_655
C(19) C(21) 3.547(8) no 3_766
C(21) C(18) 3.590(9) no 3_766
C(21) C(19) 3.547(8) no 3_766
